data_4075403
loop_
_publ_author_name
'Wang, Jianhui'
'Smith, Joanna'
'Zheng, Chong'
'Maguire, John A.'
'Hosmane, Narayan S.'

_publ_section_title
;
 Chemistry of C-Trimethylsilyl-Substituted Heterocarboranes. 32. Synthetic
 and Structural Investigations on Half-Sandwich
 Lanthanacarboranes:&#x00A0; Important Synthons in Metallacarborane
 Chemistry
;
_journal_issue 17
_journal_name_full Organometallics
_journal_page_first 4118
_journal_paper_doi 10.1021/om060268k
_journal_volume 25
_journal_year 2006
_chemical_formula_sum 'C20 H46 B4 Cl Nd O3 Si2'
_chemical_formula_weight 613.68
_chemical_name_systematic
; 
 ? 
;
_space_group_IT_number 14
_symmetry_cell_setting monoclinic
_symmetry_space_group_name_Hall '-P 2yn'
_symmetry_space_group_name_H-M 'P 1 21/n 1'
_atom_sites_solution_hydrogens geom
_atom_sites_solution_primary direct
_atom_sites_solution_secondary difmap
_audit_creation_method SHELXL-97
_cell_angle_alpha 90.00
_cell_angle_beta 109.250(3)
_cell_angle_gamma 90.00
_cell_formula_units_Z 4
_cell_length_a 15.924(3)
_cell_length_b 11.540(2)
_cell_length_c 17.016(3)
_cell_measurement_reflns_used 293
_cell_measurement_temperature 208(2)
_cell_measurement_theta_max 14
_cell_measurement_theta_min -14
_cell_volume 2952.1(9)
_computing_cell_refinement 'SMART and SAINT (Bruker, 1999)'
_computing_data_collection 'SMART (Bruker, 1999)'
_computing_data_reduction 'SAINT (Bruker, 1999)'
_computing_molecular_graphics 'SHELXTL (Sheldrick, 1997)'
_computing_publication_material 'SHELXTL (Sheldrick, 1997)'
_computing_structure_refinement 'SHELXTL (Sheldrick, 1997)'
_computing_structure_solution 'SIR97 (Altomare et al., 1999)'
_diffrn_ambient_temperature 208(2)
_diffrn_detector_area_resol_mean 0
_diffrn_measured_fraction_theta_full 0.989
_diffrn_measured_fraction_theta_max 0.989
_diffrn_measurement_device_type 'Siemens SMART CCD  PLATFORM'
_diffrn_measurement_method '\w scans'
_diffrn_radiation_monochromator graphite
_diffrn_radiation_source 'fine-focus sealed tube'
_diffrn_radiation_type MoK\a
_diffrn_radiation_wavelength 0.71073
_diffrn_reflns_av_R_equivalents 0.0298
_diffrn_reflns_av_sigmaI/netI 0.0267
_diffrn_reflns_limit_h_max 18
_diffrn_reflns_limit_h_min -18
_diffrn_reflns_limit_k_max 13
_diffrn_reflns_limit_k_min -13
_diffrn_reflns_limit_l_max 20
_diffrn_reflns_limit_l_min -20
_diffrn_reflns_number 19909
_diffrn_reflns_theta_full 25.00
_diffrn_reflns_theta_max 25.00
_diffrn_reflns_theta_min 2.14
_diffrn_standards_decay_% 0
_diffrn_standards_interval_count 0
_diffrn_standards_interval_time 0
_diffrn_standards_number 0
_exptl_absorpt_coefficient_mu 1.949
_exptl_absorpt_correction_T_max 1.000
_exptl_absorpt_correction_T_min 0.583562
_exptl_absorpt_correction_type multi-scan
_exptl_absorpt_process_details 'SADABS (Sheldrick, 2000)'
_exptl_crystal_colour light-purple
_exptl_crystal_density_diffrn 1.381
_exptl_crystal_density_method 'not measured'
_exptl_crystal_description rhombic
_exptl_crystal_F_000 1260
_exptl_crystal_size_max 0.28
_exptl_crystal_size_mid 0.24
_exptl_crystal_size_min 0.20
_refine_diff_density_max 1.434
_refine_diff_density_min -2.413
_refine_diff_density_rms 0.124
_refine_ls_extinction_coef 0.00083(19)
_refine_ls_extinction_expression Fc^*^=kFc[1+0.001xFc^2^\l^3^/sin(2\q)]^-1/4^
_refine_ls_extinction_method SHELXL
_refine_ls_goodness_of_fit_ref 1.650
_refine_ls_hydrogen_treatment constr
_refine_ls_matrix_type full
_refine_ls_number_parameters 327
_refine_ls_number_reflns 5144
_refine_ls_number_restraints 0
_refine_ls_restrained_S_all 1.650
_refine_ls_R_factor_all 0.0779
_refine_ls_R_factor_gt 0.0768
_refine_ls_shift/su_max 0.227
_refine_ls_shift/su_mean 0.001
_refine_ls_structure_factor_coef Fsqd
_refine_ls_weighting_details 'calc w=1/[\s^2^(Fo^2^)+(0.0000P)^2^+24.7992P] where P=(Fo^2^+2Fc^2^)/3'
_refine_ls_weighting_scheme calc
_refine_ls_wR_factor_gt 0.1470
_refine_ls_wR_factor_ref 0.1474
_reflns_number_gt 5083
_reflns_number_total 5144
_reflns_threshold_expression >2sigma(I)
_cod_data_source_file om060268ksi20060525_065827.cif
_cod_data_source_block C7_hos237
_cod_original_cell_volume 2952.0(9)
_cod_original_sg_symbol_H-M 'P 21/n'
_cod_database_code 4075403

loop_
_symmetry_equiv_pos_as_xyz
'x, y, z'
'-x+1/2, y+1/2, -z+1/2'
'-x, -y, -z'
'x-1/2, -y-1/2, z-1/2'

loop_
_atom_site_label
_atom_site_type_symbol
_atom_site_fract_x
_atom_site_fract_y
_atom_site_fract_z
_atom_site_U_iso_or_equiv
_atom_site_adp_type
_atom_site_occupancy
_atom_site_symmetry_multiplicity
_atom_site_calc_flag
_atom_site_refinement_flags
Nd Nd 0.41754(3) 0.14361(4) 0.94542(3) 0.02617(18) Uani 1 1 d .
Cl Cl 0.3865(2) 0.3423(2) 1.00810(18) 0.0518(7) Uani 1 1 d .
Si1 Si 0.83293(19) -0.1009(3) 1.01901(19) 0.0419(7) Uani 1 1 d .
Si2 Si 0.6259(2) -0.1295(3) 0.82262(17) 0.0412(7) Uani 1 1 d .
C1 C 0.7170(6) -0.0502(8) 1.0039(6) 0.031(2) Uani 1 1 d .
C2 C 0.6377(6) -0.0616(8) 0.9264(5) 0.0276(19) Uani 1 1 d .
B3 B 0.5609(7) 0.0199(9) 0.9281(6) 0.025(2) Uani 1 1 d .
H3 H 0.5124 0.0149 0.8641 0.011(19) Uiso 1 1 calc R
B4 B 0.5983(7) 0.0939(9) 1.0163(6) 0.027(2) Uani 1 1 d .
H4 H 0.5937 0.1724 1.0524 0.15(7) Uiso 1 1 calc R
B5 B 0.6993(7) 0.0413(9) 1.0638(7) 0.032(2) Uani 1 1 d .
H5 H 0.7473 0.0745 1.1228 0.013(19) Uiso 1 1 calc R
B6 B 0.6719(7) 0.0763(10) 0.9562(6) 0.032(2) Uani 1 1 d .
H6 H 0.6998 0.1441 0.9257 0.06(3) Uiso 1 1 calc R
O11 O 0.4771(5) 0.2848(6) 0.8622(4) 0.0375(16) Uani 1 1 d .
C12 C 0.5331(8) 0.3839(9) 0.9001(7) 0.050(3) Uani 1 1 d .
H12A H 0.5832 0.3590 0.9484 0.06(4) Uiso 1 1 calc R
H12B H 0.4986 0.4419 0.9184 0.05(3) Uiso 1 1 calc R
C13 C 0.5659(9) 0.4329(10) 0.8346(8) 0.055(3) Uani 1 1 d .
H13A H 0.6267 0.4622 0.8587 0.04(3) Uiso 1 1 calc R
H13B H 0.5273 0.4958 0.8044 0.10(6) Uiso 1 1 calc R
C14 C 0.5625(8) 0.3303(10) 0.7775(7) 0.052(3) Uani 1 1 d .
H14A H 0.5570 0.3560 0.7211 0.04(3) Uiso 1 1 calc R
H14B H 0.6155 0.2815 0.7991 0.08(4) Uiso 1 1 calc R
C15 C 0.4809(8) 0.2680(10) 0.7788(6) 0.044(3) Uani 1 1 d .
H15A H 0.4279 0.3004 0.7371 0.06(3) Uiso 1 1 calc R
H15B H 0.4848 0.1854 0.7671 0.03(3) Uiso 1 1 calc R
O21 O 0.3184(4) 0.1278(5) 0.8006(4) 0.0356(15) Uani 1 1 d .
C22 C 0.3091(6) 0.0298(9) 0.7444(6) 0.036(2) Uani 1 1 d .
H22A H 0.3252 -0.0429 0.7755 0.02(2) Uiso 1 1 calc R
H22B H 0.3466 0.0398 0.7094 0.05(3) Uiso 1 1 calc R
C23 C 0.2121(7) 0.0308(10) 0.6927(7) 0.049(3) Uani 1 1 d .
H23A H 0.1760 -0.0086 0.7213 0.03(3) Uiso 1 1 calc R
H23B H 0.2021 -0.0057 0.6384 0.03(3) Uiso 1 1 calc R
C24 C 0.1919(8) 0.1602(11) 0.6839(8) 0.060(3) Uani 1 1 d .
H24A H 0.2085 0.1934 0.6381 0.05(3) Uiso 1 1 calc R
H24B H 0.1285 0.1748 0.6737 0.13(7) Uiso 1 1 calc R
C25 C 0.2461(8) 0.2089(10) 0.7636(7) 0.049(3) Uani 1 1 d .
H25A H 0.2699 0.2845 0.7553 0.04(3) Uiso 1 1 calc R
H25B H 0.2102 0.2192 0.8001 0.02(2) Uiso 1 1 calc R
O31 O 0.8882(13) 0.3732(19) 1.0900(8) 0.166(8) Uani 1 1 d .
C32 C 0.943(3) 0.331(4) 1.0605(14) 0.204(17) Uani 1 1 d .
H32A H 0.9563 0.2512 1.0812 0.21(13) Uiso 1 1 calc R
H32B H 0.9979 0.3755 1.0794 0.26(19) Uiso 1 1 calc R
C33 C 0.9086(19) 0.329(4) 0.9685(13) 0.151(10) Uani 1 1 d .
H33A H 0.9493 0.3688 0.9450 0.4(3) Uiso 1 1 calc R
H33B H 0.8987 0.2497 0.9469 0.4(3) Uiso 1 1 calc R
C34 C 0.8283(14) 0.389(3) 0.9517(13) 0.124(8) Uani 1 1 d .
H34A H 0.7828 0.3552 0.9035 0.15(9) Uiso 1 1 calc R
H34B H 0.8363 0.4707 0.9391 0.18(12) Uiso 1 1 calc R
C35 C 0.801(2) 0.382(4) 1.0248(14) 0.187(15) Uani 1 1 d .
H35A H 0.7644 0.3129 1.0233 2(3) Uiso 1 1 calc R
H35B H 0.7684 0.4511 1.0316 0.9(9) Uiso 1 1 calc R
C101 C 0.8442(9) -0.2603(11) 1.0302(10) 0.064(4) Uani 1 1 d .
H10A H 0.8051 -0.2972 0.9803 0.26(14) Uiso 1 1 calc R
H10B H 0.8281 -0.2849 1.0779 0.08(5) Uiso 1 1 calc R
H10C H 0.9053 -0.2823 1.0384 0.12(6) Uiso 1 1 calc R
C102 C 0.8733(9) -0.0479(14) 0.9334(8) 0.065(4) Uani 1 1 d .
H10D H 0.8663 0.0355 0.9284 0.07(4) Uiso 1 1 calc R
H10E H 0.8388 -0.0842 0.8813 0.06(4) Uiso 1 1 calc R
H10F H 0.9356 -0.0678 0.9463 0.16(8) Uiso 1 1 calc R
C103 C 0.9102(7) -0.0374(13) 1.1172(8) 0.060(3) Uani 1 1 d .
H10G H 0.9061 0.0465 1.1143 0.07(4) Uiso 1 1 calc R
H10H H 0.9707 -0.0610 1.1241 0.07(4) Uiso 1 1 calc R
H10I H 0.8939 -0.0646 1.1641 0.11(6) Uiso 1 1 calc R
C201 C 0.6995(8) -0.2547(12) 0.8199(8) 0.059(3) Uani 1 1 d .
H20A H 0.6928 -0.3150 0.8571 0.08(5) Uiso 1 1 calc R
H20B H 0.7609 -0.2291 0.8375 0.08(5) Uiso 1 1 calc R
H20C H 0.6829 -0.2850 0.7637 0.08(5) Uiso 1 1 calc R
C202 C 0.5109(8) -0.1894(13) 0.7788(8) 0.063(4) Uani 1 1 d .
H20D H 0.5026 -0.2498 0.8152 0.13(8) Uiso 1 1 calc R
H20E H 0.5024 -0.2215 0.7240 0.05(3) Uiso 1 1 calc R
H20F H 0.4680 -0.1280 0.7744 0.09(5) Uiso 1 1 calc R
C203 C 0.6415(13) -0.0131(13) 0.7528(8) 0.075(4) Uani 1 1 d .
H20G H 0.7007 0.0194 0.7762 0.16(10) Uiso 1 1 calc R
H20H H 0.5976 0.0473 0.7476 0.09(5) Uiso 1 1 calc R
H20I H 0.6343 -0.0454 0.6984 0.13(6) Uiso 1 1 calc R

loop_
_atom_site_aniso_label
_atom_site_aniso_U_11
_atom_site_aniso_U_22
_atom_site_aniso_U_33
_atom_site_aniso_U_23
_atom_site_aniso_U_13
_atom_site_aniso_U_12
Nd 0.0273(3) 0.0252(3) 0.0258(3) -0.0025(2) 0.00854(18) -0.0029(2)
Cl 0.0743(19) 0.0309(13) 0.0614(17) -0.0097(12) 0.0373(15) -0.0028(13)
Si1 0.0285(15) 0.0554(18) 0.0426(16) -0.0083(14) 0.0127(12) -0.0010(13)
Si2 0.0460(16) 0.0469(17) 0.0329(14) -0.0079(13) 0.0162(12) 0.0007(14)
C1 0.033(5) 0.034(5) 0.029(5) -0.005(4) 0.014(4) 0.000(4)
C2 0.023(4) 0.031(5) 0.029(5) -0.008(4) 0.008(4) -0.002(4)
B3 0.027(5) 0.028(5) 0.022(5) -0.001(4) 0.011(4) -0.005(4)
B4 0.027(5) 0.028(5) 0.026(5) -0.004(4) 0.012(4) -0.001(4)
B5 0.033(6) 0.033(6) 0.030(6) 0.001(5) 0.011(5) -0.004(5)
B6 0.039(6) 0.034(6) 0.026(5) 0.000(5) 0.013(5) -0.008(5)
O11 0.048(4) 0.035(4) 0.031(4) -0.007(3) 0.014(3) -0.014(3)
C12 0.068(8) 0.041(6) 0.043(6) -0.011(5) 0.022(6) -0.027(6)
C13 0.060(8) 0.045(7) 0.061(7) 0.000(6) 0.020(6) -0.016(6)
C14 0.057(7) 0.054(7) 0.052(7) 0.004(6) 0.026(6) -0.004(6)
C15 0.061(7) 0.045(6) 0.030(5) -0.002(5) 0.020(5) -0.022(6)
O21 0.042(4) 0.027(3) 0.032(3) -0.001(3) 0.004(3) 0.003(3)
C22 0.034(5) 0.040(6) 0.027(5) -0.001(4) 0.000(4) 0.003(4)
C23 0.042(6) 0.048(6) 0.047(7) -0.010(5) 0.001(5) -0.002(5)
C24 0.053(8) 0.054(8) 0.061(8) 0.010(6) 0.004(6) 0.013(6)
C25 0.050(7) 0.040(6) 0.059(7) 0.002(5) 0.020(6) 0.018(5)
O31 0.163(15) 0.26(2) 0.069(9) -0.036(11) 0.032(10) 0.058(15)
C32 0.20(3) 0.33(4) 0.080(15) 0.07(2) 0.048(18) 0.17(3)
C33 0.15(2) 0.23(3) 0.075(13) 0.003(17) 0.039(14) 0.06(2)
C34 0.092(14) 0.19(3) 0.092(15) 0.042(16) 0.032(13) 0.034(16)
C35 0.15(2) 0.35(5) 0.083(15) 0.01(2) 0.064(16) -0.05(3)
C101 0.047(8) 0.057(8) 0.084(10) 0.001(7) 0.015(7) 0.020(6)
C102 0.052(8) 0.089(11) 0.065(9) -0.014(8) 0.031(7) -0.018(7)
C103 0.031(6) 0.087(11) 0.056(8) -0.017(7) 0.008(5) -0.005(6)
C201 0.054(8) 0.074(9) 0.053(7) -0.023(7) 0.022(6) 0.008(7)
C202 0.047(7) 0.078(9) 0.054(8) -0.029(7) 0.004(6) -0.001(7)
C203 0.126(14) 0.066(9) 0.043(7) 0.002(7) 0.043(9) 0.006(10)

loop_
_atom_type_symbol
_atom_type_description
_atom_type_scat_dispersion_real
_atom_type_scat_dispersion_imag
_atom_type_scat_source
C C 0.0033 0.0016 'International Tables Vol C Tables 4.2.6.8 and 6.1.1.4'
B B 0.0013 0.0007 'International Tables Vol C Tables 4.2.6.8 and 6.1.1.4'
O O 0.0106 0.0060 'International Tables Vol C Tables 4.2.6.8 and 6.1.1.4'
Si Si 0.0817 0.0704 'International Tables Vol C Tables 4.2.6.8 and 6.1.1.4'
Cl Cl 0.1484 0.1585 'International Tables Vol C Tables 4.2.6.8 and 6.1.1.4'
Nd Nd -0.1943 3.0179 'International Tables Vol C Tables 4.2.6.8 and 6.1.1.4'
H H 0.0000 0.0000 'International Tables Vol C Tables 4.2.6.8 and 6.1.1.4'

loop_
_geom_angle_atom_site_label_1
_geom_angle_atom_site_label_2
_geom_angle_atom_site_label_3
_geom_angle
_geom_angle_site_symmetry_1
_geom_angle_site_symmetry_3
O21 Nd O11 73.9(2) . .
O21 Nd Cl 108.98(16) . .
O11 Nd Cl 79.74(16) . .
O21 Nd C2 119.9(2) . 3_657
O11 Nd C2 158.6(2) . 3_657
Cl Nd C2 80.15(19) . 3_657
O21 Nd C1 88.7(2) . 3_657
O11 Nd C1 153.0(3) . 3_657
Cl Nd C1 86.9(2) . 3_657
C2 Nd C1 31.4(3) 3_657 3_657
O21 Nd B4 130.5(3) . .
O11 Nd B4 81.4(3) . .
Cl Nd B4 107.9(2) . .
C2 Nd B4 98.0(3) 3_657 .
C1 Nd B4 125.3(3) 3_657 .
O21 Nd B3 97.7(3) . .
O11 Nd B3 78.5(3) . .
Cl Nd B3 139.0(2) . .
C2 Nd B3 113.0(3) 3_657 .
C1 Nd B3 125.2(3) 3_657 .
B4 Nd B3 34.6(3) . .
O21 Nd B3 126.7(3) . 3_657
O11 Nd B3 152.7(3) . 3_657
Cl Nd B3 105.5(2) . 3_657
C2 Nd B3 32.3(3) 3_657 3_657
C1 Nd B3 53.9(3) 3_657 3_657
B4 Nd B3 71.4(3) . 3_657
B3 Nd B3 80.7(3) . 3_657
O21 Nd B5 72.0(3) . 3_657
O11 Nd B5 145.2(3) . 3_657
Cl Nd B5 118.3(2) . 3_657
C2 Nd B5 53.6(3) 3_657 3_657
C1 Nd B5 32.4(3) 3_657 3_657
B4 Nd B5 116.0(3) . 3_657
B3 Nd B5 98.9(3) . 3_657
B3 Nd B5 55.9(3) 3_657 3_657
O21 Nd B4 94.7(3) . 3_657
O11 Nd B4 145.4(2) . 3_657
Cl Nd B4 134.5(2) . 3_657
C2 Nd B4 54.3(3) 3_657 3_657
C1 Nd B4 54.5(3) 3_657 3_657
B4 Nd B4 81.9(3) . 3_657
B3 Nd B4 70.6(3) . 3_657
B3 Nd B4 34.1(3) 3_657 3_657
B5 Nd B4 34.1(3) 3_657 3_657
C101 Si1 C103 106.5(7) . .
C101 Si1 C1 112.4(5) . .
C103 Si1 C1 109.3(5) . .
C101 Si1 C102 110.9(7) . .
C103 Si1 C102 105.9(6) . .
C1 Si1 C102 111.5(6) . .
C203 Si2 C202 109.4(8) . .
C203 Si2 C201 109.0(7) . .
C202 Si2 C201 104.1(6) . .
C203 Si2 C2 107.7(5) . .
C202 Si2 C2 108.0(5) . .
C201 Si2 C2 118.4(5) . .
C2 C1 B5 110.7(8) . .
C2 C1 B6 63.8(6) . .
B5 C1 B6 66.0(6) . .
C2 C1 Si1 126.9(6) . .
B5 C1 Si1 120.3(7) . .
B6 C1 Si1 125.0(6) . .
C2 C1 Nd 74.2(5) . 3_657
B5 C1 Nd 74.6(5) . 3_657
B6 C1 Nd 103.4(5) . 3_657
Si1 C1 Nd 131.5(5) . 3_657
C1 C2 B3 111.8(7) . .
C1 C2 B6 64.1(6) . .
B3 C2 B6 66.7(6) . .
C1 C2 Si2 130.9(6) . .
B3 C2 Si2 115.7(6) . .
B6 C2 Si2 126.2(6) . .
C1 C2 Nd 74.5(5) . 3_657
B3 C2 Nd 74.7(5) . 3_657
B6 C2 Nd 103.8(5) . 3_657
Si2 C2 Nd 129.5(4) . 3_657
C2 B3 B4 106.2(8) . .
C2 B3 B6 60.7(6) . .
B4 B3 B6 62.8(6) . .
C2 B3 Nd 172.1(6) . .
B4 B3 Nd 72.7(5) . .
B6 B3 Nd 123.7(6) . .
C2 B3 Nd 73.0(5) . 3_657
B4 B3 Nd 74.6(5) . 3_657
B6 B3 Nd 100.3(5) . 3_657
Nd B3 Nd 99.3(3) . 3_657
B3 B4 B5 104.7(8) . .
B3 B4 B6 62.3(6) . .
B5 B4 B6 61.8(6) . .
B3 B4 Nd 72.7(5) . .
B5 B4 Nd 169.3(7) . .
B6 B4 Nd 123.3(6) . .
B3 B4 Nd 71.3(5) . 3_657
B5 B4 Nd 71.4(5) . 3_657
B6 B4 Nd 98.3(5) . 3_657
Nd B4 Nd 98.1(3) . 3_657
C1 B5 B4 106.5(8) . .
C1 B5 B6 61.1(6) . .
B4 B5 B6 63.0(6) . .
C1 B5 Nd 72.9(5) . 3_657
B4 B5 Nd 74.5(5) . 3_657
B6 B5 Nd 100.5(6) . 3_657
C2 B6 C1 52.1(5) . .
C2 B6 B5 92.3(7) . .
C1 B6 B5 52.9(5) . .
C2 B6 B3 52.6(5) . .
C1 B6 B3 92.3(7) . .
B5 B6 B3 94.5(7) . .
C2 B6 B4 94.0(7) . .
C1 B6 B4 94.4(7) . .
B5 B6 B4 55.1(6) . .
B3 B6 B4 54.9(5) . .
C15 O11 C12 108.6(7) . .
C15 O11 Nd 127.1(5) . .
C12 O11 Nd 122.8(5) . .
O11 C12 C13 106.2(8) . .
C12 C13 C14 103.6(9) . .
C15 C14 C13 102.3(9) . .
O11 C15 C14 105.5(8) . .
C25 O21 C22 108.7(7) . .
C25 O21 Nd 122.8(6) . .
C22 O21 Nd 127.5(5) . .
O21 C22 C23 103.9(8) . .
C22 C23 C24 102.0(9) . .
C25 C24 C23 104.1(9) . .
O21 C25 C24 107.2(9) . .
C32 O31 C35 110(2) . .
O31 C32 C33 112(2) . .
C34 C33 C32 102(2) . .
C33 C34 C35 108(2) . .
C34 C35 O31 100(2) . .

loop_
_geom_bond_atom_site_label_1
_geom_bond_atom_site_label_2
_geom_bond_distance
_geom_bond_site_symmetry_2
Nd O21 2.456(6) .
Nd O11 2.538(6) .
Nd Cl 2.644(3) .
Nd C2 2.773(9) 3_657
Nd C1 2.777(9) 3_657
Nd B4 2.788(10) .
Nd B3 2.789(10) .
Nd B3 2.797(10) 3_657
Nd B5 2.801(11) 3_657
Nd B4 2.848(10) 3_657
Si1 C101 1.853(13) .
Si1 C103 1.867(11) .
Si1 C1 1.872(10) .
Si1 C102 1.878(12) .
Si2 C203 1.863(13) .
Si2 C202 1.867(12) .
Si2 C201 1.870(12) .
Si2 C2 1.885(9) .
C1 C2 1.500(12) .
C1 B5 1.558(14) .
C1 B6 1.709(14) .
C1 Nd 2.777(9) 3_657
C2 B3 1.551(13) .
C2 B6 1.704(14) .
C2 Nd 2.773(9) 3_657
B3 B4 1.657(13) .
B3 B6 1.794(14) .
B3 Nd 2.797(10) 3_657
B4 B5 1.659(15) .
B4 B6 1.802(14) .
B4 Nd 2.848(10) 3_657
B5 B6 1.783(14) .
B5 Nd 2.801(11) 3_657
O11 C15 1.454(11) .
O11 C12 1.462(11) .
C12 C13 1.490(15) .
C13 C14 1.521(16) .
C14 C15 1.492(14) .
O21 C25 1.456(12) .
O21 C22 1.457(11) .
C22 C23 1.504(13) .
C23 C24 1.525(16) .
C24 C25 1.459(16) .
O31 C32 1.24(3) .
O31 C35 1.47(3) .
C32 C33 1.48(3) .
C33 C34 1.40(3) .
C34 C35 1.45(3) .
